data_7236917
loop_
_publ_author_name
'Wang, Hui'
'Wang, Dong-En'
'Guan, Jianping'
'Han, Xiang'
'Xue, Pengchong'
'Liu, Wenming'
'Yuan, Mao-Sen'
'Wang, Jinyi'

_publ_section_title
;
 Mercaptomethylphenyl-modified tetraphenylethene as a multifunctional
 luminophor: stimuli-responsive luminescence color switching and
 AIE-active chemdosimeter for sulfur mustard simulants
;
_journal_issue 44
_journal_name_full 'Journal of Materials Chemistry C'
_journal_page_first 11565
_journal_paper_doi 10.1039/C7TC03524A
_journal_volume 5
_journal_year 2017
_chemical_formula_sum 'C54 H44 S4'
_chemical_formula_weight 821.13
_space_group_crystal_system triclinic
_space_group_IT_number 2
_space_group_name_Hall '-P 1'
_space_group_name_H-M_alt 'P -1'
_atom_sites_solution_hydrogens mixed
_audit_creation_method SHELXL-2014/7
_audit_update_record
;
2017-08-04 deposited with the CCDC.
2017-10-22 downloaded from the CCDC.
;
_cell_angle_alpha 69.320(4)
_cell_angle_beta 82.894(5)
_cell_angle_gamma 71.470(4)
_cell_formula_units_Z 2
_cell_length_a 11.2121(16)
_cell_length_b 13.2318(18)
_cell_length_c 16.716(2)
_cell_measurement_reflns_used 975
_cell_measurement_temperature 296(2)
_cell_measurement_theta_max 19.30
_cell_measurement_theta_min 2.48
_cell_volume 2199.7(5)
_computing_structure_refinement 'SHELXL-2014/7 (Sheldrick, 2014)'
_diffrn_ambient_temperature 296(2)
_diffrn_measured_fraction_theta_full 0.990
_diffrn_measured_fraction_theta_max 0.967
_diffrn_measurement_device_type CCD
_diffrn_radiation_type MoK\a
_diffrn_radiation_wavelength 0.71073
_diffrn_reflns_av_R_equivalents 0.0607
_diffrn_reflns_av_unetI/netI 0.1307
_diffrn_reflns_Laue_measured_fraction_full 0.990
_diffrn_reflns_Laue_measured_fraction_max 0.967
_diffrn_reflns_limit_h_max 13
_diffrn_reflns_limit_h_min -12
_diffrn_reflns_limit_k_max 16
_diffrn_reflns_limit_k_min -15
_diffrn_reflns_limit_l_max 20
_diffrn_reflns_limit_l_min -19
_diffrn_reflns_number 14659
_diffrn_reflns_point_group_measured_fraction_full 0.990
_diffrn_reflns_point_group_measured_fraction_max 0.967
_diffrn_reflns_theta_full 25.242
_diffrn_reflns_theta_max 25.649
_diffrn_reflns_theta_min 1.302
_exptl_absorpt_coefficient_mu 0.252
_exptl_absorpt_correction_type multi-scan
_exptl_absorpt_process_details sadabs
_exptl_crystal_colour colorless
_exptl_crystal_density_diffrn 1.240
_exptl_crystal_description Block
_exptl_crystal_F_000 864
_exptl_crystal_size_max 0.220
_exptl_crystal_size_mid 0.200
_exptl_crystal_size_min 0.180
_exptl_transmission_factor_max 0.864
_exptl_transmission_factor_min 0.864
_refine_diff_density_max 0.392
_refine_diff_density_min -0.526
_refine_diff_density_rms 0.061
_refine_ls_extinction_method none
_refine_ls_goodness_of_fit_ref 0.975
_refine_ls_hydrogen_treatment mixed
_refine_ls_matrix_type full
_refine_ls_number_parameters 548
_refine_ls_number_reflns 8051
_refine_ls_number_restraints 57
_refine_ls_restrained_S_all 1.013
_refine_ls_R_factor_all 0.1850
_refine_ls_R_factor_gt 0.0857
_refine_ls_shift/su_max 0.000
_refine_ls_shift/su_mean 0.000
_refine_ls_structure_factor_coef Fsqd
_refine_ls_weighting_details 'w=1/[\s^2^(Fo^2^)+(0.1402P)^2^] where P=(Fo^2^+2Fc^2^)/3'
_refine_ls_weighting_scheme calc
_refine_ls_wR_factor_gt 0.2246
_refine_ls_wR_factor_ref 0.2957
_reflns_Friedel_coverage 0.000
_reflns_number_gt 3348
_reflns_number_total 8051
_reflns_threshold_expression 'I > 2\s(I)'
_cod_data_source_file c7tc03524a2.cif
_cod_data_source_block 1_a
_cod_original_cell_volume 2199.6(5)
_cod_database_code 7236917
_shelx_shelxl_version_number 2014/7
_shelx_space_group_comment
;
The symmetry employed for this shelxl refinement is uniquely defined
by the following loop, which should always be used as a source of
symmetry information in preference to the above space-group names.
They are only intended as comments.
;
_shelx_estimated_absorpt_t_min 0.947
_shelx_estimated_absorpt_t_max 0.956

loop_
_space_group_symop_operation_xyz
'x, y, z'
'-x, -y, -z'

loop_
_atom_site_label
_atom_site_type_symbol
_atom_site_fract_x
_atom_site_fract_y
_atom_site_fract_z
_atom_site_U_iso_or_equiv
_atom_site_adp_type
_atom_site_occupancy
_atom_site_site_symmetry_order
_atom_site_calc_flag
_atom_site_refinement_flags_posn
_atom_site_refinement_flags_adp
_atom_site_refinement_flags_occupancy
_atom_site_disorder_assembly
_atom_site_disorder_group
C28A C 0.8423(19) 0.2065(10) 0.9063(7) 0.121(5) Uani 0.330(7) 1 d D U P A 1
H28A H 0.9151 0.1496 0.9374 0.146 Uiso 0.330(7) 1 calc R U P A 1
H28B H 0.8642 0.2286 0.8459 0.146 Uiso 0.330(7) 1 calc R U P A 1
S2A S 0.7098(9) 0.1455(8) 0.9244(7) 0.160(4) Uani 0.330(7) 1 d D U P A 1
H2S H 0.655(2) 0.152(3) 1.0044(19) 0.192 Uiso 1 1 d D U . . .
C28B C 0.7624(13) 0.2319(8) 0.9079(5) 0.103(3) Uani 0.670(7) 1 d D U P A 2
H28C H 0.8076 0.2242 0.8560 0.124 Uiso 0.670(7) 1 calc R U P A 2
H28D H 0.6742 0.2681 0.8936 0.124 Uiso 0.670(7) 1 calc R U P A 2
S2B S 0.7781(5) 0.0926(3) 0.9836(2) 0.1220(17) Uani 0.670(7) 1 d D U P A 2
C1 C 0.8636(6) 0.0112(5) 0.7806(3) 0.0733(17) Uani 1 1 d D . . . .
H1A H 0.8147 -0.0199 0.8299 0.088 Uiso 1 1 calc R U . . .
H1B H 0.8166 0.0895 0.7525 0.088 Uiso 1 1 calc R U . . .
C2 C 0.8809(5) -0.0532(4) 0.7202(3) 0.0622(15) Uani 1 1 d . . . . .
C3 C 0.9054(6) -0.1716(5) 0.7550(4) 0.0784(18) Uani 1 1 d . . . . .
H3 H 0.9120 -0.2063 0.8140 0.094 Uiso 1 1 calc R U . . .
C4 C 0.9195(6) -0.2355(5) 0.7054(4) 0.085(2) Uani 1 1 d . . . . .
H4 H 0.9368 -0.3135 0.7302 0.102 Uiso 1 1 calc R U . . .
C5 C 0.9085(6) -0.1863(5) 0.6183(5) 0.086(2) Uani 1 1 d . . . . .
H5 H 0.9185 -0.2300 0.5835 0.103 Uiso 1 1 calc R U . . .
C6 C 0.8815(5) -0.0677(4) 0.5829(3) 0.0660(15) Uani 1 1 d . . . . .
H6 H 0.8736 -0.0335 0.5240 0.079 Uiso 1 1 calc R U . . .
C7 C 0.8667(5) -0.0018(4) 0.6321(3) 0.0531(13) Uani 1 1 d . . . . .
C8 C 0.8347(5) 0.1237(4) 0.5898(3) 0.0497(13) Uani 1 1 d . . . . .
C9 C 0.9146(5) 0.1825(4) 0.5966(3) 0.0574(14) Uani 1 1 d . . . . .
H9 H 0.9875 0.1432 0.6285 0.069 Uiso 1 1 calc R U . . .
C10 C 0.8871(5) 0.2979(4) 0.5569(3) 0.0509(12) Uani 1 1 d . . . . .
H10 H 0.9428 0.3348 0.5614 0.061 Uiso 1 1 calc R U . . .
C11 C 0.7782(4) 0.3598(3) 0.5102(3) 0.0433(11) Uani 1 1 d . . . . .
C12 C 0.7022(5) 0.3004(4) 0.5017(3) 0.0521(13) Uani 1 1 d . . . . .
H12 H 0.6307 0.3395 0.4684 0.063 Uiso 1 1 calc R U . . .
C13 C 0.7287(5) 0.1836(4) 0.5414(3) 0.0568(13) Uani 1 1 d . . . . .
H13 H 0.6745 0.1465 0.5351 0.068 Uiso 1 1 calc R U . . .
C14 C 0.7476(4) 0.4848(3) 0.4677(3) 0.0431(11) Uani 1 1 d . . . . .
C15 C 0.7552(4) 0.5536(3) 0.5093(3) 0.0434(11) Uani 1 1 d . . . . .
C16 C 0.7738(5) 0.5119(3) 0.6037(3) 0.0422(11) Uani 1 1 d . . . . .
C17 C 0.6823(5) 0.4756(4) 0.6603(3) 0.0589(14) Uani 1 1 d . . . . .
H17 H 0.6101 0.4742 0.6393 0.071 Uiso 1 1 calc R U . . .
C18 C 0.6977(5) 0.4416(4) 0.7476(3) 0.0637(15) Uani 1 1 d . . . . .
H18 H 0.6345 0.4189 0.7842 0.076 Uiso 1 1 calc R U . . .
C19 C 0.8040(5) 0.4403(4) 0.7821(3) 0.0524(13) Uani 1 1 d . . . . .
C20 C 0.8950(5) 0.4746(4) 0.7258(3) 0.0520(13) Uani 1 1 d . . . . .
H20 H 0.9687 0.4731 0.7470 0.062 Uiso 1 1 calc R U . . .
C21 C 0.8794(5) 0.5117(4) 0.6378(3) 0.0494(12) Uani 1 1 d . . . . .
H21 H 0.9415 0.5367 0.6014 0.059 Uiso 1 1 calc R U . . .
C22 C 0.8174(5) 0.4112(4) 0.8770(3) 0.0659(16) Uani 1 1 d D . . . .
C23 C 0.8375(7) 0.4891(6) 0.9068(4) 0.093(2) Uani 1 1 d . . . . .
H23 H 0.8429 0.5579 0.8677 0.112 Uiso 1 1 calc R U . . .
C24 C 0.8497(8) 0.4688(8) 0.9912(5) 0.115(3) Uani 1 1 d . . . . .
H24 H 0.8633 0.5228 1.0096 0.138 Uiso 1 1 calc R U . . .
C25 C 0.8416(7) 0.3676(7) 1.0491(5) 0.107(3) Uani 1 1 d . . . . .
H25 H 0.8510 0.3524 1.1071 0.128 Uiso 1 1 calc R U . . .
C26 C 0.8200(8) 0.2900(6) 1.0227(4) 0.109(3) Uani 1 1 d D . . . .
H26 H 0.8127 0.2225 1.0629 0.131 Uiso 1 1 calc R U . . .
C27 C 0.8085(7) 0.3093(5) 0.9356(4) 0.093(2) Uani 1 1 d D . . . .
C29 C 0.7357(4) 0.6771(3) 0.4683(3) 0.0415(11) Uani 1 1 d . . . . .
C30 C 0.7922(4) 0.7235(4) 0.3921(3) 0.0471(12) Uani 1 1 d . . . . .
H30 H 0.8478 0.6754 0.3657 0.056 Uiso 1 1 calc R U . . .
C31 C 0.7690(4) 0.8395(3) 0.3531(3) 0.0472(12) Uani 1 1 d . . . . .
H31 H 0.8076 0.8678 0.3010 0.057 Uiso 1 1 calc R U . . .
C32 C 0.6879(4) 0.9137(3) 0.3919(3) 0.0463(12) Uani 1 1 d . . . . .
C33 C 0.6335(5) 0.8670(4) 0.4701(3) 0.0580(15) Uani 1 1 d . . . . .
H33 H 0.5798 0.9146 0.4976 0.070 Uiso 1 1 calc R U . . .
C34 C 0.6576(5) 0.7514(4) 0.5079(3) 0.0553(14) Uani 1 1 d . . . . .
H34 H 0.6210 0.7227 0.5607 0.066 Uiso 1 1 calc R U . . .
C35 C 0.6583(5) 1.0392(4) 0.3510(3) 0.0493(13) Uani 1 1 d . . . . .
C36 C 0.7515(5) 1.0910(4) 0.3423(3) 0.0622(15) Uani 1 1 d . . . . .
H36 H 0.8328 1.0471 0.3599 0.075 Uiso 1 1 calc R U . . .
C37 C 0.7249(6) 1.2060(5) 0.3082(4) 0.0782(18) Uani 1 1 d . . . . .
H37 H 0.7882 1.2397 0.3024 0.094 Uiso 1 1 calc R U . . .
C38 C 0.6047(7) 1.2720(5) 0.2822(3) 0.0742(18) Uani 1 1 d . . . . .
H38 H 0.5866 1.3503 0.2608 0.089 Uiso 1 1 calc R U . . .
C39 C 0.5122(6) 1.2233(4) 0.2877(3) 0.0635(16) Uani 1 1 d . . . . .
H39 H 0.4318 1.2686 0.2689 0.076 Uiso 1 1 calc R U . . .
C40 C 0.5368(5) 1.1065(4) 0.3214(3) 0.0532(13) Uani 1 1 d . . . . .
C41 C 0.4334(5) 1.0553(4) 0.3258(3) 0.0676(15) Uani 1 1 d D . . . .
H41A H 0.3540 1.1148 0.3146 0.081 Uiso 1 1 calc R U . . .
H41B H 0.4290 1.0035 0.3834 0.081 Uiso 1 1 calc R U . . .
C42 C 0.7095(4) 0.5282(3) 0.3763(2) 0.0409(11) Uani 1 1 d . . . . .
C43 C 0.7787(5) 0.4763(4) 0.3199(3) 0.0491(13) Uani 1 1 d . . . . .
H43 H 0.8463 0.4117 0.3398 0.059 Uiso 1 1 calc R U . . .
C44 C 0.7490(5) 0.5191(4) 0.2341(3) 0.0578(14) Uani 1 1 d . . . . .
H44 H 0.7991 0.4845 0.1968 0.069 Uiso 1 1 calc R U . . .
C45 C 0.6445(5) 0.6136(4) 0.2022(3) 0.0529(13) Uani 1 1 d . . . . .
C46 C 0.5711(5) 0.6594(4) 0.2612(3) 0.0517(13) Uani 1 1 d . . . . .
H46 H 0.4985 0.7192 0.2427 0.062 Uiso 1 1 calc R U . . .
C47 C 0.6021(4) 0.6193(4) 0.3462(3) 0.0478(12) Uani 1 1 d . . . . .
H47 H 0.5513 0.6529 0.3838 0.057 Uiso 1 1 calc R U . . .
C48 C 0.6148(6) 0.6613(4) 0.1100(3) 0.0659(16) Uani 1 1 d . . . . .
C49 C 0.5657(6) 0.6024(5) 0.0743(4) 0.0831(19) Uani 1 1 d . . . . .
H49 H 0.5543 0.5334 0.1086 0.100 Uiso 1 1 calc R U . . .
C50 C 0.5333(8) 0.6451(7) -0.0118(5) 0.115(3) Uani 1 1 d . . . . .
H50 H 0.5009 0.6055 -0.0354 0.138 Uiso 1 1 calc R U . . .
C51 C 0.5506(10) 0.7468(9) -0.0604(5) 0.134(4) Uani 1 1 d . . . . .
H51 H 0.5288 0.7765 -0.1178 0.161 Uiso 1 1 calc R U . . .
C52 C 0.5988(9) 0.8060(7) -0.0276(4) 0.124(3) Uani 1 1 d . . . . .
H52 H 0.6100 0.8746 -0.0629 0.149 Uiso 1 1 calc R U . . .
C53 C 0.6318(7) 0.7646(6) 0.0590(4) 0.086(2) Uani 1 1 d . . . . .
C54 C 0.6855(7) 0.8302(6) 0.0934(4) 0.108(2) Uani 1 1 d D . . . .
H54A H 0.6564 0.8211 0.1520 0.130 Uiso 1 1 calc R U . . .
H54B H 0.6556 0.9098 0.0600 0.130 Uiso 1 1 calc R U . . .
S1 S 1.0119(2) 0.0060(2) 0.81639(13) 0.1233(8) Uani 1 1 d D . . . .
H1S H 0.992(4) -0.003(5) 0.9057(16) 0.148 Uiso 1 1 d D U . . .
S3 S 0.45460(17) 0.97888(14) 0.24988(11) 0.0874(6) Uani 1 1 d D . . . .
H3S H 0.5335 1.0063 0.2031 0.105 Uiso 1 1 d DR U . . .
S4 S 0.8561(3) 0.7838(3) 0.0906(3) 0.2096(17) Uani 1 1 d D . . . .
H4S H 0.8659 0.8809 0.0417 0.252 Uiso 1 1 d DR U . . .

loop_
_atom_site_aniso_label
_atom_site_aniso_U_11
_atom_site_aniso_U_22
_atom_site_aniso_U_33
_atom_site_aniso_U_23
_atom_site_aniso_U_13
_atom_site_aniso_U_12
C28A 0.183(10) 0.076(8) 0.081(7) -0.002(7) -0.008(9) -0.030(7)
S2A 0.178(8) 0.124(7) 0.146(7) -0.027(6) 0.005(6) -0.024(5)
C28B 0.167(9) 0.062(5) 0.080(5) -0.008(4) -0.012(6) -0.046(6)
S2B 0.193(4) 0.077(2) 0.091(2) -0.0091(17) -0.006(2) -0.053(2)
C1 0.088(4) 0.064(4) 0.059(3) -0.008(3) -0.013(3) -0.021(3)
C2 0.065(4) 0.043(3) 0.065(3) -0.003(3) -0.007(3) -0.012(2)
C3 0.080(4) 0.052(4) 0.076(4) 0.002(3) -0.004(3) -0.009(3)
C4 0.089(5) 0.036(3) 0.102(5) -0.001(3) 0.000(4) -0.006(3)
C5 0.089(5) 0.048(4) 0.122(6) -0.040(4) 0.015(4) -0.015(3)
C6 0.077(4) 0.048(3) 0.065(3) -0.012(3) 0.002(3) -0.016(3)
C7 0.063(3) 0.030(2) 0.057(3) -0.007(2) 0.002(3) -0.010(2)
C8 0.064(3) 0.036(3) 0.041(3) -0.003(2) -0.005(2) -0.013(2)
C9 0.057(3) 0.036(3) 0.070(3) -0.008(2) -0.022(3) -0.004(2)
C10 0.055(3) 0.036(3) 0.062(3) -0.014(2) -0.009(3) -0.014(2)
C11 0.052(3) 0.034(2) 0.042(2) -0.009(2) 0.000(2) -0.014(2)
C12 0.055(3) 0.040(3) 0.057(3) -0.004(2) -0.017(2) -0.016(2)
C13 0.065(3) 0.038(3) 0.063(3) 0.001(2) -0.021(3) -0.022(2)
C14 0.048(3) 0.034(2) 0.039(2) -0.005(2) -0.004(2) -0.009(2)
C15 0.050(3) 0.034(2) 0.043(2) -0.007(2) -0.006(2) -0.011(2)
C16 0.057(3) 0.025(2) 0.041(2) -0.0067(18) -0.008(2) -0.009(2)
C17 0.064(3) 0.066(3) 0.044(3) -0.004(2) -0.011(3) -0.028(3)
C18 0.064(4) 0.077(4) 0.046(3) -0.010(3) 0.004(3) -0.030(3)
C19 0.066(4) 0.044(3) 0.042(3) -0.007(2) -0.012(3) -0.013(2)
C20 0.059(3) 0.056(3) 0.045(3) -0.015(2) -0.006(3) -0.022(2)
C21 0.057(3) 0.043(3) 0.045(3) -0.007(2) -0.001(2) -0.018(2)
C22 0.072(4) 0.069(4) 0.046(3) -0.014(3) -0.006(3) -0.010(3)
C23 0.126(6) 0.104(5) 0.068(4) -0.046(4) 0.004(4) -0.040(4)
C24 0.157(8) 0.135(7) 0.078(5) -0.061(5) 0.003(5) -0.050(6)
C25 0.128(7) 0.118(6) 0.064(4) -0.031(5) -0.023(4) -0.012(5)
C26 0.159(8) 0.091(5) 0.060(4) -0.013(4) -0.018(4) -0.023(5)
C27 0.143(7) 0.069(4) 0.053(4) -0.009(3) -0.009(4) -0.023(4)
C29 0.049(3) 0.033(2) 0.036(2) -0.0031(19) -0.006(2) -0.012(2)
C30 0.049(3) 0.035(3) 0.054(3) -0.013(2) -0.007(2) -0.008(2)
C31 0.052(3) 0.039(3) 0.048(3) -0.006(2) -0.002(2) -0.020(2)
C32 0.056(3) 0.033(2) 0.047(3) -0.007(2) -0.013(2) -0.012(2)
C33 0.082(4) 0.036(3) 0.047(3) -0.010(2) 0.002(3) -0.011(2)
C34 0.075(4) 0.041(3) 0.043(3) -0.010(2) -0.002(2) -0.012(2)
C35 0.062(3) 0.034(3) 0.043(3) -0.004(2) -0.009(2) -0.009(2)
C36 0.073(4) 0.038(3) 0.070(3) -0.006(2) -0.007(3) -0.019(3)
C37 0.098(5) 0.051(4) 0.089(4) -0.019(3) 0.007(4) -0.036(3)
C38 0.109(5) 0.041(3) 0.065(4) -0.010(3) -0.005(4) -0.019(3)
C39 0.080(4) 0.041(3) 0.056(3) -0.008(2) -0.012(3) -0.006(3)
C40 0.063(3) 0.044(3) 0.048(3) -0.013(2) -0.001(2) -0.011(2)
C41 0.062(4) 0.061(3) 0.073(4) -0.018(3) -0.007(3) -0.012(3)
C42 0.051(3) 0.035(2) 0.036(2) -0.0043(19) -0.006(2) -0.018(2)
C43 0.059(3) 0.039(3) 0.044(3) -0.013(2) -0.010(2) -0.006(2)
C44 0.069(4) 0.056(3) 0.051(3) -0.024(2) 0.003(3) -0.016(3)
C45 0.064(3) 0.051(3) 0.041(3) -0.006(2) -0.009(2) -0.021(2)
C46 0.054(3) 0.050(3) 0.045(3) -0.008(2) -0.013(2) -0.010(2)
C47 0.055(3) 0.045(3) 0.043(3) -0.014(2) -0.002(2) -0.014(2)
C48 0.086(4) 0.059(4) 0.044(3) -0.007(3) -0.007(3) -0.020(3)
C49 0.109(5) 0.088(4) 0.061(4) -0.025(3) -0.012(3) -0.035(4)
C50 0.156(8) 0.130(7) 0.073(5) -0.044(5) -0.032(5) -0.040(6)
C51 0.181(10) 0.155(9) 0.050(4) -0.011(5) -0.037(5) -0.040(7)
C52 0.178(9) 0.118(7) 0.052(4) 0.008(4) -0.017(5) -0.047(6)
C53 0.110(5) 0.092(5) 0.050(3) -0.011(3) -0.011(3) -0.033(4)
C54 0.144(7) 0.090(5) 0.079(5) 0.002(4) 0.003(5) -0.053(5)
S1 0.1145(17) 0.166(2) 0.0950(14) -0.0334(14) -0.0228(12) -0.0528(15)
S3 0.0933(13) 0.0902(12) 0.0874(12) -0.0341(9) -0.0181(10) -0.0272(9)
S4 0.137(3) 0.161(3) 0.338(5) -0.067(3) -0.051(3) -0.054(2)

loop_
_atom_type_symbol
_atom_type_description
_atom_type_scat_dispersion_real
_atom_type_scat_dispersion_imag
_atom_type_scat_source
C C 0.0033 0.0016 'International Tables Vol C Tables 4.2.6.8 and 6.1.1.4'
H H 0.0000 0.0000 'International Tables Vol C Tables 4.2.6.8 and 6.1.1.4'
S S 0.1246 0.1234 'International Tables Vol C Tables 4.2.6.8 and 6.1.1.4'

loop_
_geom_angle_atom_site_label_1
_geom_angle_atom_site_label_2
_geom_angle_atom_site_label_3
_geom_angle
C27 C28A S2A 111.4(11)
C27 C28A H28A 109.4
S2A C28A H28A 109.4
C27 C28A H28B 109.4
S2A C28A H28B 109.4
H28A C28A H28B 108.0
C27 C28A H2S 86.3(13)
S2A C28A H2S 31.3(8)
H28A C28A H2S 102.4
H28B C28A H2S 138.1
C28A S2A H2S 106.1(16)
C27 C28B S2B 116.6(6)
C27 C28B H28C 108.1
S2B C28B H28C 108.1
C27 C28B H28D 108.1
S2B C28B H28D 108.1
H28C C28B H28D 107.3
C28B S2B H2S 79.1(15)
C2 C1 S1 112.3(4)
C2 C1 H1A 109.1
S1 C1 H1A 109.1
C2 C1 H1B 109.1
S1 C1 H1B 109.1
H1A C1 H1B 107.9
C7 C2 C3 118.5(5)
C7 C2 C1 123.4(4)
C3 C2 C1 118.0(5)
C4 C3 C2 121.9(6)
C4 C3 H3 119.1
C2 C3 H3 119.1
C3 C4 C5 120.3(5)
C3 C4 H4 119.8
C5 C4 H4 119.8
C4 C5 C6 118.3(6)
C4 C5 H5 120.9
C6 C5 H5 120.9
C7 C6 C5 122.1(5)
C7 C6 H6 118.9
C5 C6 H6 118.9
C6 C7 C2 118.9(4)
C6 C7 C8 118.9(4)
C2 C7 C8 122.3(4)
C13 C8 C9 118.2(4)
C13 C8 C7 121.2(5)
C9 C8 C7 120.6(4)
C10 C9 C8 121.1(4)
C10 C9 H9 119.4
C8 C9 H9 119.4
C9 C10 C11 121.2(5)
C9 C10 H10 119.4
C11 C10 H10 119.4
C12 C11 C10 117.1(4)
C12 C11 C14 121.4(4)
C10 C11 C14 121.4(4)
C11 C12 C13 122.3(4)
C11 C12 H12 118.8
C13 C12 H12 118.8
C8 C13 C12 120.0(5)
C8 C13 H13 120.0
C12 C13 H13 120.0
C15 C14 C42 122.6(4)
C15 C14 C11 121.9(4)
C42 C14 C11 115.5(4)
C14 C15 C29 124.1(4)
C14 C15 C16 121.8(4)
C29 C15 C16 113.9(4)
C21 C16 C17 117.6(4)
C21 C16 C15 121.5(4)
C17 C16 C15 120.9(5)
C18 C17 C16 120.6(5)
C18 C17 H17 119.7
C16 C17 H17 119.7
C19 C18 C17 122.0(5)
C19 C18 H18 119.0
C17 C18 H18 119.0
C18 C19 C20 117.1(4)
C18 C19 C22 122.2(5)
C20 C19 C22 120.5(5)
C19 C20 C21 121.5(5)
C19 C20 H20 119.2
C21 C20 H20 119.2
C16 C21 C20 121.2(5)
C16 C21 H21 119.4
C20 C21 H21 119.4
C23 C22 C27 118.5(5)
C23 C22 C19 119.1(5)
C27 C22 C19 122.3(5)
C24 C23 C22 122.2(7)
C24 C23 H23 118.9
C22 C23 H23 118.9
C23 C24 C25 119.1(8)
C23 C24 H24 120.5
C25 C24 H24 120.5
C26 C25 C24 120.5(7)
C26 C25 H25 119.7
C24 C25 H25 119.7
C25 C26 C27 121.0(7)
C25 C26 H26 119.5
C27 C26 H26 119.5
C22 C27 C26 118.6(7)
C22 C27 C28A 118.6(6)
C26 C27 C28A 117.8(6)
C22 C27 C28B 120.0(5)
C26 C27 C28B 120.3(6)
C30 C29 C34 117.2(4)
C30 C29 C15 123.2(4)
C34 C29 C15 119.5(4)
C29 C30 C31 122.3(4)
C29 C30 H30 118.8
C31 C30 H30 118.8
C32 C31 C30 120.2(4)
C32 C31 H31 119.9
C30 C31 H31 119.9
C31 C32 C33 117.6(4)
C31 C32 C35 121.7(4)
C33 C32 C35 120.7(4)
C34 C33 C32 121.4(4)
C34 C33 H33 119.3
C32 C33 H33 119.3
C33 C34 C29 121.2(4)
C33 C34 H34 119.4
C29 C34 H34 119.4
C36 C35 C40 118.9(4)
C36 C35 C32 119.9(4)
C40 C35 C32 121.2(5)
C37 C36 C35 120.7(5)
C37 C36 H36 119.6
C35 C36 H36 119.6
C36 C37 C38 120.2(6)
C36 C37 H37 119.9
C38 C37 H37 119.9
C39 C38 C37 120.4(5)
C39 C38 H38 119.8
C37 C38 H38 119.8
C38 C39 C40 120.6(5)
C38 C39 H39 119.7
C40 C39 H39 119.7
C39 C40 C35 119.1(5)
C39 C40 C41 119.4(5)
C35 C40 C41 121.5(4)
C40 C41 S3 113.5(4)
C40 C41 H41A 108.9
S3 C41 H41A 108.9
C40 C41 H41B 108.9
S3 C41 H41B 108.9
H41A C41 H41B 107.7
C43 C42 C47 118.4(4)
C43 C42 C14 120.1(4)
C47 C42 C14 121.5(4)
C42 C43 C44 120.8(4)
C42 C43 H43 119.6
C44 C43 H43 119.6
C43 C44 C45 121.3(4)
C43 C44 H44 119.3
C45 C44 H44 119.3
C46 C45 C44 116.7(4)
C46 C45 C48 122.0(4)
C44 C45 C48 121.3(4)
C47 C46 C45 122.2(4)
C47 C46 H46 118.9
C45 C46 H46 118.9
C46 C47 C42 120.3(4)
C46 C47 H47 119.8
C42 C47 H47 119.8
C49 C48 C53 119.5(5)
C49 C48 C45 119.1(5)
C53 C48 C45 121.4(6)
C48 C49 C50 121.3(7)
C48 C49 H49 119.4
C50 C49 H49 119.4
C51 C50 C49 118.0(8)
C51 C50 H50 121.0
C49 C50 H50 121.0
C52 C51 C50 122.1(7)
C52 C51 H51 119.0
C50 C51 H51 119.0
C51 C52 C53 120.8(8)
C51 C52 H52 119.6
C53 C52 H52 119.6
C52 C53 C48 118.3(7)
C52 C53 C54 120.0(7)
C48 C53 C54 121.7(5)
C53 C54 S4 111.6(6)
C53 C54 H54A 109.3
S4 C54 H54A 109.3
C53 C54 H54B 109.3
S4 C54 H54B 109.3
H54A C54 H54B 108.0
C1 S1 H1S 105.7(14)
C41 S3 H3S 104.4
C54 S4 H4S 94.5

loop_
_geom_bond_atom_site_label_1
_geom_bond_atom_site_label_2
_geom_bond_distance
C28A C27 1.527(11)
C28A S2A 1.852(16)
C28A H28A 0.9700
C28A H28B 0.9700
S2A H2S 1.42(2)
C28B C27 1.504(10)
C28B S2B 1.798(8)
C28B H28C 0.9700
C28B H28D 0.9700
S2B H2S 1.43(2)
C1 C2 1.497(7)
C1 S1 1.809(6)
C1 H1A 0.9700
C1 H1B 0.9700
C2 C7 1.391(6)
C2 C3 1.410(7)
C3 C4 1.344(8)
C3 H3 0.9300
C4 C5 1.372(8)
C4 H4 0.9300
C5 C6 1.412(7)
C5 H5 0.9300
C6 C7 1.358(7)
C6 H6 0.9300
C7 C8 1.497(6)
C8 C13 1.372(6)
C8 C9 1.396(7)
C9 C10 1.380(6)
C9 H9 0.9300
C10 C11 1.385(6)
C10 H10 0.9300
C11 C12 1.378(7)
C11 C14 1.494(6)
C12 C13 1.396(6)
C12 H12 0.9300
C13 H13 0.9300
C14 C15 1.353(6)
C14 C42 1.494(6)
C15 C29 1.486(6)
C15 C16 1.494(6)
C16 C21 1.375(7)
C16 C17 1.389(7)
C17 C18 1.382(6)
C17 H17 0.9300
C18 C19 1.380(7)
C18 H18 0.9300
C19 C20 1.374(7)
C19 C22 1.509(7)
C20 C21 1.390(6)
C20 H20 0.9300
C21 H21 0.9300
C22 C23 1.379(8)
C22 C27 1.384(8)
C23 C24 1.356(8)
C23 H23 0.9300
C24 C25 1.371(10)
C24 H24 0.9300
C25 C26 1.346(10)
C25 H25 0.9300
C26 C27 1.402(8)
C26 H26 0.9300
C29 C30 1.377(6)
C29 C34 1.393(6)
C30 C31 1.389(6)
C30 H30 0.9300
C31 C32 1.396(6)
C31 H31 0.9300
C32 C33 1.390(6)
C32 C35 1.495(6)
C33 C34 1.382(6)
C33 H33 0.9300
C34 H34 0.9300
C35 C36 1.390(7)
C35 C40 1.406(7)
C36 C37 1.367(7)
C36 H36 0.9300
C37 C38 1.377(8)
C37 H37 0.9300
C38 C39 1.364(8)
C38 H38 0.9300
C39 C40 1.390(7)
C39 H39 0.9300
C40 C41 1.501(8)
C41 S3 1.836(5)
C41 H41A 0.9700
C41 H41B 0.9700
C42 C43 1.378(6)
C42 C47 1.398(6)
C43 C44 1.383(6)
C43 H43 0.9300
C44 C45 1.405(6)
C44 H44 0.9300
C45 C46 1.386(6)
C45 C48 1.480(6)
C46 C47 1.375(6)
C46 H46 0.9300
C47 H47 0.9300
C48 C49 1.397(8)
C48 C53 1.391(8)
C49 C50 1.396(8)
C49 H49 0.9300
C50 C51 1.364(11)
C50 H50 0.9300
C51 C52 1.362(11)
C51 H51 0.9300
C52 C53 1.405(9)
C52 H52 0.9300
C53 C54 1.488(9)
C54 S4 1.815(8)
C54 H54A 0.9700
C54 H54B 0.9700
S1 H1S 1.450(19)
S3 H3S 1.1655
S4 H4S 1.2870

loop_
_geom_torsion_atom_site_label_1
_geom_torsion_atom_site_label_2
_geom_torsion_atom_site_label_3
_geom_torsion_atom_site_label_4
_geom_torsion
S1 C1 C2 C7 -103.1(6)
S1 C1 C2 C3 80.9(6)
C7 C2 C3 C4 2.3(9)
C1 C2 C3 C4 178.6(6)
C2 C3 C4 C5 -0.9(10)
C3 C4 C5 C6 -0.3(10)
C4 C5 C6 C7 0.2(9)
C5 C6 C7 C2 1.3(8)
C5 C6 C7 C8 -178.4(5)
C3 C2 C7 C6 -2.4(8)
C1 C2 C7 C6 -178.4(5)
C3 C2 C7 C8 177.2(5)
C1 C2 C7 C8 1.2(8)
C6 C7 C8 C13 58.1(7)
C2 C7 C8 C13 -121.5(6)
C6 C7 C8 C9 -119.9(6)
C2 C7 C8 C9 60.5(7)
C13 C8 C9 C10 0.9(7)
C7 C8 C9 C10 179.0(4)
C8 C9 C10 C11 1.3(7)
C9 C10 C11 C12 -3.3(7)
C9 C10 C11 C14 179.5(4)
C10 C11 C12 C13 3.2(7)
C14 C11 C12 C13 -179.6(4)
C9 C8 C13 C12 -1.0(7)
C7 C8 C13 C12 -179.1(4)
C11 C12 C13 C8 -1.1(7)
C12 C11 C14 C15 135.0(5)
C10 C11 C14 C15 -47.9(6)
C12 C11 C14 C42 -45.7(6)
C10 C11 C14 C42 131.5(4)
C42 C14 C15 C29 -4.4(7)
C11 C14 C15 C29 174.9(4)
C42 C14 C15 C16 170.4(4)
C11 C14 C15 C16 -10.3(7)
C14 C15 C16 C21 117.2(5)
C29 C15 C16 C21 -67.6(5)
C14 C15 C16 C17 -65.2(6)
C29 C15 C16 C17 110.0(5)
C21 C16 C17 C18 0.5(7)
C15 C16 C17 C18 -177.2(4)
C16 C17 C18 C19 -1.1(8)
C17 C18 C19 C20 0.1(7)
C17 C18 C19 C22 175.6(5)
C18 C19 C20 C21 1.5(7)
C22 C19 C20 C21 -174.1(4)
C17 C16 C21 C20 1.1(6)
C15 C16 C21 C20 178.8(4)
C19 C20 C21 C16 -2.2(7)
C18 C19 C22 C23 -121.3(6)
C20 C19 C22 C23 54.1(7)
C18 C19 C22 C27 57.7(7)
C20 C19 C22 C27 -126.9(6)
C27 C22 C23 C24 0.5(10)
C19 C22 C23 C24 179.6(6)
C22 C23 C24 C25 -0.1(12)
C23 C24 C25 C26 -0.9(13)
C24 C25 C26 C27 1.6(13)
C23 C22 C27 C26 0.1(10)
C19 C22 C27 C26 -178.9(6)
C23 C22 C27 C28A -154.2(10)
C19 C22 C27 C28A 26.8(12)
C23 C22 C27 C28B 168.3(8)
C19 C22 C27 C28B -10.8(11)
C25 C26 C27 C22 -1.2(11)
C25 C26 C27 C28A 153.3(11)
C25 C26 C27 C28B -169.3(9)
S2A C28A C27 C22 -123.0(8)
S2A C28A C27 C26 82.5(12)
S2B C28B C27 C22 170.3(6)
S2B C28B C27 C26 -21.8(13)
C14 C15 C29 C30 -47.9(7)
C16 C15 C29 C30 137.0(5)
C14 C15 C29 C34 132.5(5)
C16 C15 C29 C34 -42.6(6)
C34 C29 C30 C31 -3.0(7)
C15 C29 C30 C31 177.5(5)
C29 C30 C31 C32 1.3(7)
C30 C31 C32 C33 0.5(7)
C30 C31 C32 C35 -178.5(4)
C31 C32 C33 C34 -0.6(8)
C35 C32 C33 C34 178.5(5)
C32 C33 C34 C29 -1.1(8)
C30 C29 C34 C33 2.9(7)
C15 C29 C34 C33 -177.6(5)
C31 C32 C35 C36 -67.6(6)
C33 C32 C35 C36 113.3(6)
C31 C32 C35 C40 112.8(5)
C33 C32 C35 C40 -66.3(6)
C40 C35 C36 C37 2.2(7)
C32 C35 C36 C37 -177.4(4)
C35 C36 C37 C38 0.3(8)
C36 C37 C38 C39 -2.1(9)
C37 C38 C39 C40 1.4(8)
C38 C39 C40 C35 1.1(7)
C38 C39 C40 C41 -179.4(5)
C36 C35 C40 C39 -2.9(7)
C32 C35 C40 C39 176.7(4)
C36 C35 C40 C41 177.6(5)
C32 C35 C40 C41 -2.8(7)
C39 C40 C41 S3 109.3(4)
C35 C40 C41 S3 -71.2(5)
C15 C14 C42 C43 132.6(5)
C11 C14 C42 C43 -46.8(6)
C15 C14 C42 C47 -49.3(7)
C11 C14 C42 C47 131.3(5)
C47 C42 C43 C44 5.4(8)
C14 C42 C43 C44 -176.4(5)
C42 C43 C44 C45 -2.7(8)
C43 C44 C45 C46 -1.9(8)
C43 C44 C45 C48 178.3(5)
C44 C45 C46 C47 3.8(8)
C48 C45 C46 C47 -176.4(5)
C45 C46 C47 C42 -1.1(8)
C43 C42 C47 C46 -3.6(7)
C14 C42 C47 C46 178.3(5)
C46 C45 C48 C49 -106.9(6)
C44 C45 C48 C49 72.9(8)
C46 C45 C48 C53 71.5(8)
C44 C45 C48 C53 -108.7(7)
C53 C48 C49 C50 0.1(10)
C45 C48 C49 C50 178.5(6)
C48 C49 C50 C51 -0.2(12)
C49 C50 C51 C52 0.5(14)
C50 C51 C52 C53 -0.7(15)
C51 C52 C53 C48 0.5(12)
C51 C52 C53 C54 179.4(8)
C49 C48 C53 C52 -0.2(10)
C45 C48 C53 C52 -178.5(6)
C49 C48 C53 C54 -179.1(6)
C45 C48 C53 C54 2.5(10)
C52 C53 C54 S4 -93.8(8)
C48 C53 C54 S4 85.1(7)
